data_1503489
loop_
_publ_author_name
'Burkhard, Johannes A.'
'Gu\'erot, Carine'
'Knust, Henner'
'Carreira, Erick M.'

_publ_section_title
;
 Expanding the azaspiro[3.3]heptane family: synthesis of novel highly
 functionalized building blocks.
;
_journal_issue 1
_journal_name_full 'Organic letters'
_journal_page_first 66
_journal_page_last 69
_journal_paper_doi 10.1021/ol2028459
_journal_volume 14
_journal_year 2012
_chemical_formula_moiety 'C12 H15 N O4 S, 0.333(H2 O)'
_chemical_formula_sum 'C12 H15.67 N O4.33 S'
_chemical_formula_weight 275.31
_chemical_name_systematic
; 
 6-tosyl-1-oxa-6-azaspiro[3.3]heptan-3-ol 
;
_space_group_IT_number 148
_symmetry_cell_setting trigonal
_symmetry_space_group_name_Hall '-R 3'
_symmetry_space_group_name_H-M 'R -3 :H'
_atom_sites_solution_hydrogens geom
_atom_sites_solution_primary direct
_atom_sites_solution_secondary difmap
_audit_creation_method SHELXL-97
_cell_angle_alpha 90.00
_cell_angle_beta 90.00
_cell_angle_gamma 120.00
_cell_formula_units_Z 18
_cell_length_a 23.477(3)
_cell_length_b 23.477(3)
_cell_length_c 12.0406(13)
_cell_measurement_temperature 100(2)
_cell_volume 5747.3(12)
_computing_cell_refinement 'Bruker SAINT'
_computing_data_collection 'Bruker APEX2'
_computing_data_reduction 'Bruker SAINT'
_computing_molecular_graphics 'Platon, Ortep'
_computing_publication_material 'Bruker SHELXTL'
_computing_structure_refinement 'OLEX2 (Dolomanov, 2009), SHELXL-97 (Sheldrick, 2008)'
_computing_structure_solution 'SHELXS-97 (Sheldrick, 2008)'
_diffrn_ambient_temperature 100(2)
_diffrn_measured_fraction_theta_full 0.993
_diffrn_measured_fraction_theta_max 0.993
_diffrn_measurement_device_type 'Bruker APEX-II CCD'
_diffrn_measurement_method '\f and \w scans'
_diffrn_radiation_monochromator graphite
_diffrn_radiation_source 'fine-focus sealed tube'
_diffrn_radiation_type MoK\a
_diffrn_radiation_wavelength 0.71073
_diffrn_reflns_av_R_equivalents 0.0981
_diffrn_reflns_av_sigmaI/netI 0.0475
_diffrn_reflns_limit_h_max 18
_diffrn_reflns_limit_h_min -27
_diffrn_reflns_limit_k_max 27
_diffrn_reflns_limit_k_min -23
_diffrn_reflns_limit_l_max 14
_diffrn_reflns_limit_l_min -14
_diffrn_reflns_number 12664
_diffrn_reflns_theta_full 24.84
_diffrn_reflns_theta_max 24.84
_diffrn_reflns_theta_min 2.62
_exptl_absorpt_coefficient_mu 0.263
_exptl_absorpt_correction_type none
_exptl_crystal_colour colourless
_exptl_crystal_density_diffrn 1.430
_exptl_crystal_density_method 'not measured'
_exptl_crystal_description plate
_exptl_crystal_F_000 2610
_exptl_crystal_size_max 0.20
_exptl_crystal_size_mid 0.20
_exptl_crystal_size_min 0.04
_refine_diff_density_max 1.039
_refine_diff_density_min -0.413
_refine_diff_density_rms 0.073
_refine_ls_extinction_method none
_refine_ls_goodness_of_fit_ref 1.299
_refine_ls_hydrogen_treatment mixed
_refine_ls_matrix_type full
_refine_ls_number_parameters 177
_refine_ls_number_reflns 2200
_refine_ls_number_restraints 0
_refine_ls_restrained_S_all 1.299
_refine_ls_R_factor_all 0.0648
_refine_ls_R_factor_gt 0.0518
_refine_ls_shift/su_max 0.000
_refine_ls_shift/su_mean 0.000
_refine_ls_structure_factor_coef Fsqd
_refine_ls_weighting_details 'calc w=1/[\s^2^(Fo^2^)+(0.1000P)^2^+0.0000P] where P=(Fo^2^+2Fc^2^)/3'
_refine_ls_weighting_scheme calc
_refine_ls_wR_factor_gt 0.1623
_refine_ls_wR_factor_ref 0.1772
_reflns_number_gt 1771
_reflns_number_total 2200
_reflns_threshold_expression >2sigma(I)
_cod_data_source_file ol2028459_si_003.cif
_cod_data_source_block ca210711_0ma
_cod_depositor_comments
;
 Marking attached hydrogen atoms.

 Antanas Vaitkus,
 2017-07-12
;
_cod_original_sg_symbol_H-M R-3
_cod_database_code 1503489

loop_
_symmetry_equiv_pos_as_xyz
'x, y, z'
'-y, x-y, z'
'-x+y, -x, z'
'x+2/3, y+1/3, z+1/3'
'-y+2/3, x-y+1/3, z+1/3'
'-x+y+2/3, -x+1/3, z+1/3'
'x+1/3, y+2/3, z+2/3'
'-y+1/3, x-y+2/3, z+2/3'
'-x+y+1/3, -x+2/3, z+2/3'
'-x, -y, -z'
'y, -x+y, -z'
'x-y, x, -z'
'-x+2/3, -y+1/3, -z+1/3'
'y+2/3, -x+y+1/3, -z+1/3'
'x-y+2/3, x+1/3, -z+1/3'
'-x+1/3, -y+2/3, -z+2/3'
'y+1/3, -x+y+2/3, -z+2/3'
'x-y+1/3, x+2/3, -z+2/3'

loop_
_atom_site_label
_atom_site_type_symbol
_atom_site_fract_x
_atom_site_fract_y
_atom_site_fract_z
_atom_site_U_iso_or_equiv
_atom_site_adp_type
_atom_site_occupancy
_atom_site_symmetry_multiplicity
_atom_site_calc_flag
_atom_site_refinement_flags
_atom_site_attached_hydrogens
S29 S -0.40692(4) -0.10054(3) 0.22074(5) 0.0251(3) Uani 1 1 d . 0
O21 O -0.53354(11) -0.23699(10) 0.51990(16) 0.0339(6) Uani 1 1 d . 0
O28 O -0.54859(12) -0.34424(10) 0.33794(18) 0.0414(6) Uani 1 1 d . 0
O30 O -0.43695(11) -0.11374(10) 0.11307(16) 0.0319(5) Uani 1 1 d . 0
O31 O -0.33796(9) -0.07765(10) 0.22912(16) 0.0309(5) Uani 1 1 d . 0
N26 N -0.44395(11) -0.16937(11) 0.28814(19) 0.0229(6) Uani 1 1 d . 0
C22 C -0.55690(18) -0.30731(15) 0.5245(3) 0.0355(8) Uani 1 1 d . 0
H22A H -0.6101(17) -0.3363(16) 0.504(3) 0.043 Uiso 1 1 d . 0
H22B H -0.5481(17) -0.3184(18) 0.586(3) 0.043 Uiso 1 1 d . 0
C23 C -0.51440(16) -0.30298(14) 0.4248(2) 0.0318(7) Uani 1 1 d . 0
H23 H -0.4718 -0.3069 0.4490 0.038 Uiso 1 1 calc R 0
C24 C -0.49858(14) -0.23063(14) 0.4181(2) 0.0257(7) Uani 1 1 d . 0
C25 C -0.51626(13) -0.20582(14) 0.3131(2) 0.0260(7) Uani 1 1 d . 0
H25A H -0.5458 -0.2443 0.2533 0.031 Uiso 1 1 calc R 0
H25B H -0.5370 -0.1742 0.3291 0.031 Uiso 1 1 calc R 0
C27 C -0.42763(14) -0.17486(14) 0.4069(2) 0.0268(7) Uani 1 1 d . 0
H27A H -0.4157 -0.1318 0.4575 0.032 Uiso 1 1 calc R 0
H27B H -0.3910 -0.1901 0.4169 0.032 Uiso 1 1 calc R 0
C32 C -0.42338(14) -0.04363(13) 0.2856(2) 0.0249(7) Uani 1 1 d . 0
C33 C -0.37946(15) -0.00082(14) 0.3651(3) 0.0329(7) Uani 1 1 d . 0
H33 H -0.3355 -0.0025 0.3855 0.039 Uiso 1 1 calc R 0
C34 C -0.39260(15) 0.04350(14) 0.4171(3) 0.0352(8) Uani 1 1 d . 0
H34 H -0.3590 0.0761 0.4794 0.042 Uiso 1 1 calc R 0
C35 C -0.44898(15) 0.04714(14) 0.3904(2) 0.0310(7) Uani 1 1 d . 0
C36 C -0.49193(15) 0.00369(14) 0.3114(2) 0.0282(7) Uani 1 1 d . 0
H36 H -0.5360 0.0051 0.2911 0.034 Uiso 1 1 calc R 0
C37 C -0.47976(14) -0.04121(14) 0.2581(2) 0.0282(7) Uani 1 1 d . 0
H37 H -0.5134 -0.0739 0.1960 0.034 Uiso 1 1 calc R 0
C38 C -0.46204(16) 0.09670(15) 0.4446(3) 0.0358(8) Uani 1 1 d . 0
H38A H -0.4350 0.1435 0.4010 0.054 Uiso 1 1 calc R 0
H38B H -0.4461 0.1031 0.5309 0.054 Uiso 1 1 calc R 0
H38C H -0.5145 0.0797 0.4412 0.054 Uiso 1 1 calc R 0
H28 H -0.515(3) -0.346(2) 0.278(4) 0.104(17) Uiso 1 1 d . 0
O1 O -0.6667 -0.3333 0.292(3) 0.61(3) Uani 1 3 d S 2

loop_
_atom_site_aniso_label
_atom_site_aniso_U_11
_atom_site_aniso_U_22
_atom_site_aniso_U_33
_atom_site_aniso_U_23
_atom_site_aniso_U_13
_atom_site_aniso_U_12
S29 0.0262(5) 0.0234(5) 0.0257(5) 0.0014(3) 0.0011(3) 0.0125(3)
O21 0.0440(13) 0.0272(12) 0.0325(12) 0.0015(9) 0.0101(9) 0.0193(10)
O28 0.0399(14) 0.0318(13) 0.0417(14) -0.0054(10) 0.0021(11) 0.0098(11)
O30 0.0414(13) 0.0341(12) 0.0241(11) 0.0008(8) -0.0021(9) 0.0217(10)
O31 0.0243(11) 0.0287(11) 0.0388(12) 0.0004(9) 0.0045(9) 0.0127(9)
N26 0.0225(12) 0.0220(13) 0.0248(13) 0.0013(9) -0.0007(9) 0.0114(10)
C22 0.047(2) 0.0233(16) 0.0330(18) 0.0059(14) 0.0094(15) 0.0149(15)
C23 0.0417(19) 0.0226(16) 0.0289(16) 0.0019(12) 0.0036(13) 0.0145(14)
C24 0.0302(16) 0.0226(15) 0.0264(15) 0.0011(12) 0.0037(12) 0.0147(13)
C25 0.0194(15) 0.0242(15) 0.0311(16) 0.0021(12) -0.0001(12) 0.0084(12)
C27 0.0314(16) 0.0268(16) 0.0250(15) 0.0024(12) -0.0008(12) 0.0166(13)
C32 0.0249(15) 0.0213(15) 0.0281(15) 0.0017(11) -0.0009(12) 0.0113(12)
C33 0.0291(16) 0.0245(16) 0.0453(19) -0.0036(13) -0.0073(14) 0.0136(14)
C34 0.0299(17) 0.0196(15) 0.053(2) -0.0088(14) -0.0095(14) 0.0099(14)
C35 0.0318(17) 0.0216(15) 0.0380(17) 0.0064(13) 0.0031(13) 0.0123(13)
C36 0.0307(16) 0.0257(16) 0.0303(16) 0.0053(12) 0.0014(12) 0.0157(13)
C37 0.0298(16) 0.0277(16) 0.0281(15) 0.0039(12) -0.0017(12) 0.0152(13)
C38 0.0392(19) 0.0222(16) 0.049(2) -0.0011(14) 0.0025(15) 0.0174(15)
O1 0.72(4) 0.72(4) 0.41(4) 0.000 0.000 0.36(2)

loop_
_atom_type_symbol
_atom_type_description
_atom_type_scat_dispersion_real
_atom_type_scat_dispersion_imag
_atom_type_scat_source
C C 0.0033 0.0016 'International Tables Vol C Tables 4.2.6.8 and 6.1.1.4'
H H 0.0000 0.0000 'International Tables Vol C Tables 4.2.6.8 and 6.1.1.4'
N N 0.0061 0.0033 'International Tables Vol C Tables 4.2.6.8 and 6.1.1.4'
O O 0.0106 0.0060 'International Tables Vol C Tables 4.2.6.8 and 6.1.1.4'
S S 0.1246 0.1234 'International Tables Vol C Tables 4.2.6.8 and 6.1.1.4'

loop_
_geom_angle_atom_site_label_1
_geom_angle_atom_site_label_2
_geom_angle_atom_site_label_3
_geom_angle
O31 S29 O30 119.10(13)
O31 S29 N26 106.34(12)
O30 S29 N26 106.08(12)
O31 S29 C32 108.79(13)
O30 S29 C32 107.22(13)
N26 S29 C32 108.98(13)
C24 O21 C22 91.3(2)
C23 O28 H28 110(3)
C25 N26 C27 91.4(2)
C25 N26 S29 124.01(18)
C27 N26 S29 122.01(18)
O21 C22 C23 91.8(2)
O21 C22 H22A 110.9(17)
C23 C22 H22A 111.5(17)
O21 C22 H22B 112(3)
C23 C22 H22B 117(2)
H22A C22 H22B 112(3)
O28 C23 C22 114.6(3)
O28 C23 C24 117.9(3)
C22 C23 C24 84.5(2)
O28 C23 H23 112.3
C22 C23 H23 112.3
C24 C23 H23 112.3
O21 C24 C27 119.0(2)
O21 C24 C25 119.5(2)
C27 C24 C25 89.3(2)
O21 C24 C23 91.7(2)
C27 C24 C23 120.4(2)
C25 C24 C23 119.8(2)
N26 C25 C24 86.4(2)
N26 C25 H25A 114.2
C24 C25 H25A 114.2
N26 C25 H25B 114.2
C24 C25 H25B 114.2
H25A C25 H25B 111.4
N26 C27 C24 86.7(2)
N26 C27 H27A 114.2
C24 C27 H27A 114.2
N26 C27 H27B 114.2
C24 C27 H27B 114.2
H27A C27 H27B 111.4
C37 C32 C33 120.6(3)
C37 C32 S29 120.1(2)
C33 C32 S29 119.3(2)
C34 C33 C32 119.5(3)
C34 C33 H33 120.3
C32 C33 H33 120.3
C33 C34 C35 121.1(3)
C33 C34 H34 119.4
C35 C34 H34 119.4
C36 C35 C34 118.1(3)
C36 C35 C38 120.9(3)
C34 C35 C38 121.0(3)
C37 C36 C35 121.8(3)
C37 C36 H36 119.1
C35 C36 H36 119.1
C36 C37 C32 118.9(3)
C36 C37 H37 120.5
C32 C37 H37 120.5
C35 C38 H38A 109.5
C35 C38 H38B 109.5
H38A C38 H38B 109.5
C35 C38 H38C 109.5
H38A C38 H38C 109.5
H38B C38 H38C 109.5

loop_
_geom_bond_atom_site_label_1
_geom_bond_atom_site_label_2
_geom_bond_distance
S29 O31 1.432(2)
S29 O30 1.434(2)
S29 N26 1.619(2)
S29 C32 1.749(3)
O21 C24 1.441(3)
O21 C22 1.457(4)
O28 C23 1.378(4)
O28 H28 1.09(5)
N26 C25 1.500(4)
N26 C27 1.502(3)
C22 C23 1.532(4)
C22 H22A 1.11(3)
C22 H22B 0.85(3)
C23 C24 1.549(4)
C23 H23 1.0900
C24 C27 1.525(4)
C24 C25 1.534(4)
C25 H25A 1.0900
C25 H25B 1.0900
C27 H27A 1.0900
C27 H27B 1.0900
C32 C37 1.393(4)
C32 C33 1.397(4)
C33 C34 1.375(4)
C33 H33 1.0800
C34 C35 1.406(4)
C34 H34 1.0800
C35 C36 1.391(4)
C35 C38 1.493(4)
C36 C37 1.381(4)
C36 H36 1.0800
C37 H37 1.0800
C38 H38A 1.0899
C38 H38B 1.0899
C38 H38C 1.0899

loop_
_geom_torsion_atom_site_label_1
_geom_torsion_atom_site_label_2
_geom_torsion_atom_site_label_3
_geom_torsion_atom_site_label_4
_geom_torsion
O31 S29 N26 C25 171.7(2)
O30 S29 N26 C25 -60.6(2)
C32 S29 N26 C25 54.6(2)
O31 S29 N26 C27 54.5(2)
O30 S29 N26 C27 -177.8(2)
C32 S29 N26 C27 -62.7(2)
C24 O21 C22 C23 6.5(2)
O21 C22 C23 O28 -124.3(3)
O21 C22 C23 C24 -6.0(2)
C22 O21 C24 C27 -133.0(3)
C22 O21 C24 C25 119.7(3)
C22 O21 C24 C23 -6.4(2)
O28 C23 C24 O21 121.2(3)
C22 C23 C24 O21 6.1(2)
O28 C23 C24 C27 -113.4(3)
C22 C23 C24 C27 131.6(3)
O28 C23 C24 C25 -4.7(4)
C22 C23 C24 C25 -119.7(3)
C27 N26 C25 C24 -18.8(2)
S29 N26 C25 C24 -149.8(2)
O21 C24 C25 N26 141.9(2)
C27 C24 C25 N26 18.5(2)
C23 C24 C25 N26 -106.7(3)
C25 N26 C27 C24 18.9(2)
S29 N26 C27 C24 151.36(19)
O21 C24 C27 N26 -142.3(2)
C25 C24 C27 N26 -18.44(19)
C23 C24 C27 N26 106.3(3)
O31 S29 C32 C37 158.0(2)
O30 S29 C32 C37 27.9(3)
N26 S29 C32 C37 -86.5(3)
O31 S29 C32 C33 -22.1(3)
O30 S29 C32 C33 -152.1(2)
N26 S29 C32 C33 93.5(3)
C37 C32 C33 C34 0.7(5)
S29 C32 C33 C34 -179.3(2)
C32 C33 C34 C35 -0.9(5)
C33 C34 C35 C36 1.2(5)
C33 C34 C35 C38 -178.1(3)
C34 C35 C36 C37 -1.2(4)
C38 C35 C36 C37 178.1(3)
C35 C36 C37 C32 1.0(4)
C33 C32 C37 C36 -0.7(4)
S29 C32 C37 C36 179.3(2)
